data_7248614
loop_
_publ_author_name
'Knorr, Michael'
'Viau, Lydie'
'Knauer, Lena'
'Strohmann, Carsten'
'Rousselin, Yoann'
'Kubicki, Marek M.'

_publ_section_title
;
 Polymeric CuX coordination compounds assembled from acetylenic thioether
 ligands RSCH2C&#xE002;CCH2R (R = C6H11, t-Bu): effect of the RS-group,
 halide and stoichiometry on the network architecture and the luminescence
 properties
;
_journal_issue 22
_journal_name_full CrystEngComm
_journal_page_first 2953
_journal_page_last 2975
_journal_paper_doi 10.1039/D4CE00173G
_journal_volume 26
_journal_year 2024
_chemical_absolute_configuration ad
_chemical_formula_moiety 'C24 H44 Br2 Cu2 S4'
_chemical_formula_sum 'C24 H44 Br2 Cu2 S4'
_chemical_formula_weight 747.73
_space_group_crystal_system monoclinic
_space_group_IT_number 4
_space_group_name_Hall 'P 2yb'
_space_group_name_H-M_alt 'P 1 21 1'
_atom_sites_solution_hydrogens geom
_atom_sites_solution_primary direct
_audit_creation_date 2024-04-03
_audit_creation_method
;FinalCif V136 by Daniel Kratzert, Freiburg 2024, 
https://dkratzert.de/finalcif.html
;
_audit_update_record
;
2024-04-09 deposited with the CCDC.	2024-05-09 downloaded from the CCDC.
;
_cell_angle_alpha 90
_cell_angle_beta 97.425(5)
_cell_angle_gamma 90
_cell_formula_units_Z 2
_cell_length_a 8.7637(14)
_cell_length_b 15.977(2)
_cell_length_c 11.262(2)
_cell_measurement_reflns_used 1713
_cell_measurement_temperature 115(2)
_cell_measurement_theta_max 23.9920
_cell_measurement_theta_min 2.6681
_cell_volume 1563.7(4)
_computing_cell_refinement 'SAINT V8.27B (Bruker AXS Inc., 2012)'
_computing_data_collection 'APEX5 (Bruker, 2023)'
_computing_data_reduction 'SAINT V8.27B (Bruker AXS Inc., 2012)'
_computing_molecular_graphics 'Olex2 1.5 (Dolomanov et al., 2009)'
_computing_publication_material 'Olex2 1.5 (Dolomanov et al., 2009)'
_computing_structure_refinement 'SHELXL 2019/3 (Sheldrick, 2015)'
_computing_structure_solution
;
SHELXS, G.M. Sheldrick, Acta Cryst.
(2008). A64, 112-122
;
_diffrn_ambient_environment N~2~
_diffrn_ambient_temperature 115.00
_diffrn_detector 'CCD Plate'
_diffrn_detector_area_resol_mean 8.3
_diffrn_detector_type APEX2
_diffrn_measured_fraction_theta_full 0.996
_diffrn_measured_fraction_theta_max 0.991
_diffrn_measurement_device '\k-geometry diffractometer'
_diffrn_measurement_device_type 'Nonius Kappa Apex II'
_diffrn_measurement_method '\f and \w scans'
_diffrn_measurement_specimen_support 'MiTeGen micromount'
_diffrn_radiation_collimation '0.6 mm'
_diffrn_radiation_monochromator graphite
_diffrn_radiation_probe x-ray
_diffrn_radiation_type 'Mo K\a~1~'
_diffrn_radiation_wavelength 0.71073
_diffrn_radiation_xray_symbol K-L~3~
_diffrn_reflns_av_R_equivalents 0.0465
_diffrn_reflns_av_unetI/netI 0.1257
_diffrn_reflns_Laue_measured_fraction_full 0.996
_diffrn_reflns_Laue_measured_fraction_max 0.991
_diffrn_reflns_limit_h_max 10
_diffrn_reflns_limit_h_min -11
_diffrn_reflns_limit_k_max 19
_diffrn_reflns_limit_k_min -20
_diffrn_reflns_limit_l_max 14
_diffrn_reflns_limit_l_min -12
_diffrn_reflns_number 11046
_diffrn_reflns_point_group_measured_fraction_full 0.946
_diffrn_reflns_point_group_measured_fraction_max 0.914
_diffrn_reflns_theta_full 25.242
_diffrn_reflns_theta_max 27.528
_diffrn_reflns_theta_min 2.344
_diffrn_source 'X-ray tube'
_diffrn_source_target Mo
_diffrn_source_type 'Siemens KFF Mo 2K-180'
_exptl_absorpt_coefficient_mu 4.194
_exptl_absorpt_correction_T_max 0.74
_exptl_absorpt_correction_T_min 0.53
_exptl_absorpt_correction_type multi-scan
_exptl_absorpt_process_details SADABS
_exptl_crystal_colour 'clear light colourless'
_exptl_crystal_colour_lustre clear
_exptl_crystal_colour_modifier light
_exptl_crystal_colour_primary colourless
_exptl_crystal_density_diffrn 1.588
_exptl_crystal_description needle
_exptl_crystal_F_000 760
_exptl_crystal_size_max 0.1
_exptl_crystal_size_mid 0.1
_exptl_crystal_size_min 0.05
_refine_diff_density_max 0.754
_refine_diff_density_min -0.768
_refine_diff_density_rms 0.159
_refine_ls_abs_structure_details
;
 Refined as an inversion twin.
;
_refine_ls_abs_structure_Flack 0.437(14)
_refine_ls_extinction_method none
_refine_ls_goodness_of_fit_ref 0.974
_refine_ls_hydrogen_treatment constr
_refine_ls_matrix_type full
_refine_ls_number_parameters 278
_refine_ls_number_reflns 6598
_refine_ls_number_restraints 1
_refine_ls_restrained_S_all 0.974
_refine_ls_R_factor_all 0.0964
_refine_ls_R_factor_gt 0.0538
_refine_ls_shift/su_max 0.000
_refine_ls_shift/su_mean 0.000
_refine_ls_structure_factor_coef Fsqd
_refine_ls_weighting_details 'w=1/[\s^2^(Fo^2^)+(0.0104P)^2^] where P=(Fo^2^+2Fc^2^)/3'
_refine_ls_weighting_scheme calc
_refine_ls_wR_factor_gt 0.0609
_refine_ls_wR_factor_ref 0.0694
_reflns_Friedel_coverage 0.781
_reflns_Friedel_fraction_full 0.893
_reflns_Friedel_fraction_max 0.832
_reflns_number_gt 4688
_reflns_number_total 6598
_reflns_threshold_expression 'I > 2\s(I)'
_cod_data_source_file d4ce00173g2.cif
_cod_data_source_block CP7
_cod_depositor_comments 'Adding full bibliography for 7248612--7248631.cif.'
_cod_database_code 7248614
_olex2_refinement_description
;
1. Twinned data refinement
 Scales: 0.563(14)
 0.437(14)
2. Fixed Uiso
 At 1.2 times of:
  All C(H,H) groups
 At 1.5 times of:
  All C(H,H,H) groups
3. Uiso/Uaniso restraints and constraints
Uanis(C6) = Uanis(C7) = Uanis(C20)
Uanis(C12) = Uanis(C13) = Uanis(C14)
4.a Secondary CH2 refined with riding coordinates:
 C5(H5A,H5B), C12(H12A,H12B), C15(H15A,H15B), C20(H20A,H20B)
4.b Idealised Me refined as rotating group:
 C2(H2A,H2B,H2C), C3(H3A,H3B,H3C), C4(H4A,H4B,H4C), C9(H9A,H9B,H9C), C10(H10A,
 H10B,H10C), C11(H11A,H11B,H11C), C17(H17A,H17B,H17C), C18(H18A,H18B,H18C),
 C19(H19A,H19B,H19C), C22(H22A,H22B,H22C), C23(H23A,H23B,H23C), C24(H24A,H24B,
 H24C)
;
_olex2_submission_special_instructions 'No special instructions were received'
_shelx_shelxl_version_number 2019/3
_shelx_space_group_comment
;
The symmetry employed for this shelxl refinement is uniquely defined
by the following loop, which should always be used as a source of
symmetry information in preference to the above space-group names.
They are only intended as comments.
;
_shelx_estimated_absorpt_t_min 0.679
_shelx_estimated_absorpt_t_max 0.818
_diffrn_measurement_ambient_temperature_device_make 'Oxford Cryostream 600'

loop_
_space_group_symop_operation_xyz
'x, y, z'
'-x, y+1/2, -z'

loop_
_atom_site_label
_atom_site_type_symbol
_atom_site_fract_x
_atom_site_fract_y
_atom_site_fract_z
_atom_site_U_iso_or_equiv
_atom_site_adp_type
_atom_site_occupancy
_atom_site_site_symmetry_order
_atom_site_calc_flag
_atom_site_refinement_flags_posn
_atom_site_refinement_flags_adp
_atom_site_refinement_flags_occupancy
_atom_site_disorder_assembly
_atom_site_disorder_group
Br1 Br 0.63085(11) 0.18075(5) 0.59089(10) 0.0156(3) Uani 1 1 d . . . . .
Br2 Br 0.84510(11) 0.04277(5) 0.39060(10) 0.0141(3) Uani 1 1 d . . . . .
Cu1 Cu 0.63636(14) 0.14498(6) 0.37288(13) 0.0147(3) Uani 1 1 d . . . . .
Cu2 Cu 0.85727(14) 0.08863(6) 0.61413(13) 0.0139(3) Uani 1 1 d . . . . .
S1 S 0.3937(2) 0.11364(12) 0.2727(2) 0.0124(5) Uani 1 1 d . . . . .
S2 S 0.6601(3) 0.27243(15) 0.2743(3) 0.0128(6) Uani 1 1 d . . . . .
S3 S 1.0952(2) 0.15089(13) 0.6415(2) 0.0142(5) Uani 1 1 d . . . . .
S4 S 0.8393(3) -0.04009(15) 0.7065(3) 0.0120(6) Uani 1 1 d . . . . .
C1 C 0.3513(10) 0.0010(5) 0.2557(10) 0.013(2) Uani 1 1 d . . . . .
C2 C 0.1895(10) -0.0090(6) 0.1881(10) 0.024(3) Uani 1 1 d . . . . .
H2A H 0.114253 0.015370 0.235324 0.036 Uiso 1 1 calc R U . . .
H2B H 0.166964 -0.068632 0.174779 0.036 Uiso 1 1 calc R U . . .
H2C H 0.183453 0.019729 0.110739 0.036 Uiso 1 1 calc R U . . .
C3 C 0.4685(12) -0.0294(7) 0.1777(11) 0.026(3) Uani 1 1 d . . . . .
H3A H 0.457611 0.002653 0.102839 0.039 Uiso 1 1 calc R U . . .
H3B H 0.451313 -0.088898 0.159645 0.039 Uiso 1 1 calc R U . . .
H3C H 0.572430 -0.021538 0.220051 0.039 Uiso 1 1 calc R U . . .
C4 C 0.3678(13) -0.0423(5) 0.3755(10) 0.035(3) Uani 1 1 d . . . . .
H4A H 0.471337 -0.032345 0.417436 0.053 Uiso 1 1 calc R U . . .
H4B H 0.351610 -0.102521 0.363617 0.053 Uiso 1 1 calc R U . . .
H4C H 0.291253 -0.020044 0.423368 0.053 Uiso 1 1 calc R U . . .
C5 C 0.2677(9) 0.1480(5) 0.3812(9) 0.014(2) Uani 1 1 d . . . . .
H5A H 0.160724 0.129468 0.355436 0.017 Uiso 1 1 calc R U . . .
H5B H 0.302464 0.123506 0.460846 0.017 Uiso 1 1 calc R U . . .
C6 C 0.2744(9) 0.2386(5) 0.3876(9) 0.0123(13) Uani 1 1 d . . . . .
C7 C 0.2892(10) 0.3125(6) 0.3863(9) 0.0123(13) Uani 1 1 d . . . . .
C8 C 0.7564(12) 0.2583(6) 0.1392(10) 0.016(3) Uani 1 1 d . . . . .
C9 C 0.6499(12) 0.1989(7) 0.0595(11) 0.033(3) Uani 1 1 d . . . . .
H9A H 0.651192 0.143493 0.097096 0.050 Uiso 1 1 calc R U . . .
H9B H 0.685815 0.194157 -0.019060 0.050 Uiso 1 1 calc R U . . .
H9C H 0.544775 0.221057 0.049775 0.050 Uiso 1 1 calc R U . . .
C10 C 0.7654(15) 0.3426(7) 0.0766(11) 0.032(3) Uani 1 1 d . . . . .
H10A H 0.662145 0.366924 0.060428 0.048 Uiso 1 1 calc R U . . .
H10B H 0.807567 0.334573 0.000928 0.048 Uiso 1 1 calc R U . . .
H10C H 0.832358 0.380504 0.128246 0.048 Uiso 1 1 calc R U . . .
C11 C 0.9144(11) 0.2183(8) 0.1687(12) 0.030(3) Uani 1 1 d . . . . .
H11A H 0.981072 0.255384 0.221884 0.045 Uiso 1 1 calc R U . . .
H11B H 0.959794 0.209401 0.094573 0.045 Uiso 1 1 calc R U . . .
H11C H 0.904197 0.164453 0.208508 0.045 Uiso 1 1 calc R U . . .
C12 C 0.7886(11) 0.3390(6) 0.3732(10) 0.0174(15) Uani 1 1 d . . . . .
H12A H 0.764877 0.332168 0.456197 0.021 Uiso 1 1 calc R U . . .
H12B H 0.895929 0.320303 0.371146 0.021 Uiso 1 1 calc R U . . .
C13 C 0.7769(10) 0.4289(6) 0.3408(9) 0.0174(15) Uani 1 1 d . . . . .
C14 C 0.7701(10) 0.4985(6) 0.3118(9) 0.0174(15) Uani 1 1 d . . . . .
C15 C 1.2354(10) 0.0857(5) 0.7305(10) 0.023(2) Uani 1 1 d . . . . .
H15A H 1.339710 0.108608 0.727054 0.027 Uiso 1 1 calc R U . . .
H15B H 1.215607 0.087036 0.815083 0.027 Uiso 1 1 calc R U . . .
C16 C 1.1114(11) 0.2493(6) 0.7277(10) 0.015(3) Uani 1 1 d . . . . .
C17 C 1.0381(12) 0.2410(7) 0.8449(11) 0.025(3) Uani 1 1 d . . . . .
H17A H 0.930149 0.224160 0.825903 0.037 Uiso 1 1 calc R U . . .
H17B H 1.043623 0.294996 0.886575 0.037 Uiso 1 1 calc R U . . .
H17C H 1.093938 0.198702 0.896363 0.037 Uiso 1 1 calc R U . . .
C18 C 1.2782(10) 0.2772(6) 0.7518(10) 0.025(3) Uani 1 1 d . . . . .
H18A H 1.335117 0.239255 0.809919 0.037 Uiso 1 1 calc R U . . .
H18B H 1.282961 0.334230 0.784232 0.037 Uiso 1 1 calc R U . . .
H18C H 1.324072 0.276182 0.676989 0.037 Uiso 1 1 calc R U . . .
C19 C 1.0193(10) 0.3122(5) 0.6448(10) 0.023(3) Uani 1 1 d . . . . .
H19A H 1.065364 0.317219 0.570323 0.034 Uiso 1 1 calc R U . . .
H19B H 1.020679 0.366840 0.684356 0.034 Uiso 1 1 calc R U . . .
H19C H 0.912777 0.292727 0.626548 0.034 Uiso 1 1 calc R U . . .
C20 C 0.6936(11) -0.0971(6) 0.6090(10) 0.0123(13) Uani 1 1 d . . . . .
H20A H 0.591127 -0.082483 0.630959 0.015 Uiso 1 1 calc R U . . .
H20B H 0.696625 -0.078430 0.525536 0.015 Uiso 1 1 calc R U . . .
C21 C 0.7593(11) -0.0340(6) 0.8504(10) 0.013(3) Uani 1 1 d . . . . .
C22 C 0.7351(14) -0.1210(6) 0.8992(11) 0.027(3) Uani 1 1 d . . . . .
H22A H 0.653215 -0.149530 0.846865 0.040 Uiso 1 1 calc R U . . .
H22B H 0.705682 -0.116419 0.979999 0.040 Uiso 1 1 calc R U . . .
H22C H 0.830711 -0.153190 0.902220 0.040 Uiso 1 1 calc R U . . .
C23 C 0.6089(11) 0.0151(6) 0.8373(11) 0.022(3) Uani 1 1 d . . . . .
H23A H 0.624458 0.069783 0.801418 0.032 Uiso 1 1 calc R U . . .
H23B H 0.575627 0.022966 0.916349 0.032 Uiso 1 1 calc R U . . .
H23C H 0.529756 -0.016009 0.785708 0.032 Uiso 1 1 calc R U . . .
C24 C 0.8827(11) 0.0121(6) 0.9321(11) 0.022(3) Uani 1 1 d . . . . .
H24A H 0.978862 -0.019847 0.938988 0.034 Uiso 1 1 calc R U . . .
H24B H 0.849730 0.018461 1.011503 0.034 Uiso 1 1 calc R U . . .
H24C H 0.899087 0.067490 0.898550 0.034 Uiso 1 1 calc R U . . .

loop_
_atom_site_aniso_label
_atom_site_aniso_U_11
_atom_site_aniso_U_22
_atom_site_aniso_U_33
_atom_site_aniso_U_23
_atom_site_aniso_U_13
_atom_site_aniso_U_12
Br1 0.0133(5) 0.0189(5) 0.0150(7) 0.0007(5) 0.0033(5) 0.0053(4)
Br2 0.0136(5) 0.0146(5) 0.0152(7) 0.0001(5) 0.0054(5) 0.0028(4)
Cu1 0.0135(6) 0.0138(6) 0.0174(9) 0.0012(6) 0.0040(6) 0.0001(5)
Cu2 0.0108(6) 0.0121(6) 0.0186(9) 0.0006(6) 0.0016(6) -0.0011(5)
S1 0.0120(12) 0.0123(10) 0.0141(16) 0.0002(11) 0.0056(10) 0.0004(9)
S2 0.0129(13) 0.0118(11) 0.0140(17) 0.0006(12) 0.0029(12) -0.0006(10)
S3 0.0099(12) 0.0121(10) 0.0207(16) -0.0048(12) 0.0021(11) -0.0001(9)
S4 0.0090(13) 0.0130(12) 0.0138(17) -0.0002(12) 0.0012(12) -0.0025(10)
C1 0.010(5) 0.010(4) 0.019(7) -0.001(5) -0.003(5) 0.002(4)
C2 0.013(5) 0.027(5) 0.034(8) -0.011(5) 0.005(5) -0.003(4)
C3 0.016(6) 0.025(6) 0.036(9) -0.012(6) 0.003(6) -0.008(4)
C4 0.059(8) 0.013(5) 0.033(9) 0.003(5) 0.003(7) 0.000(5)
C5 0.008(4) 0.016(4) 0.020(6) -0.002(5) 0.005(4) 0.001(4)
C6 0.008(3) 0.020(3) 0.008(4) 0.003(3) 0.002(2) 0.002(2)
C7 0.008(3) 0.020(3) 0.008(4) 0.003(3) 0.002(2) 0.002(2)
C8 0.018(6) 0.020(6) 0.011(7) 0.001(5) 0.008(5) -0.001(4)
C9 0.035(7) 0.048(7) 0.019(8) -0.021(6) 0.012(6) -0.019(6)
C10 0.042(8) 0.036(7) 0.021(8) 0.013(6) 0.017(6) 0.012(6)
C11 0.020(6) 0.040(7) 0.034(9) -0.003(7) 0.016(6) 0.002(5)
C12 0.015(3) 0.019(3) 0.016(4) -0.006(3) -0.003(3) -0.001(2)
C13 0.015(3) 0.019(3) 0.016(4) -0.006(3) -0.003(3) -0.001(2)
C14 0.015(3) 0.019(3) 0.016(4) -0.006(3) -0.003(3) -0.001(2)
C15 0.014(5) 0.015(4) 0.037(8) -0.005(5) -0.002(5) 0.003(4)
C16 0.011(5) 0.014(5) 0.019(7) -0.007(5) 0.000(5) -0.004(4)
C17 0.027(7) 0.028(6) 0.019(8) -0.006(5) 0.003(6) 0.005(5)
C18 0.019(6) 0.022(5) 0.033(8) -0.011(5) 0.000(5) -0.003(4)
C19 0.015(5) 0.014(4) 0.039(8) 0.003(5) 0.002(5) 0.000(4)
C20 0.008(3) 0.020(3) 0.008(4) 0.003(3) 0.002(2) 0.002(2)
C21 0.010(5) 0.013(5) 0.016(7) 0.002(5) -0.003(5) 0.000(4)
C22 0.034(7) 0.025(6) 0.024(8) 0.008(6) 0.012(6) -0.002(5)
C23 0.017(6) 0.026(6) 0.022(8) 0.008(6) 0.005(5) 0.006(5)
C24 0.020(6) 0.028(6) 0.018(7) -0.006(5) -0.001(5) 0.004(5)

loop_
_atom_type_symbol
_atom_type_description
_atom_type_scat_dispersion_real
_atom_type_scat_dispersion_imag
_atom_type_scat_source
C C 0.0033 0.0016 'International Tables Vol C Tables 4.2.6.8 and 6.1.1.4'
S S 0.1246 0.1234 'International Tables Vol C Tables 4.2.6.8 and 6.1.1.4'
Cu Cu 0.3201 1.2651 'International Tables Vol C Tables 4.2.6.8 and 6.1.1.4'
Br Br -0.2901 2.4595 'International Tables Vol C Tables 4.2.6.8 and 6.1.1.4'
H H 0.0000 0.0000 'International Tables Vol C Tables 4.2.6.8 and 6.1.1.4'

loop_
_geom_angle_atom_site_label_1
_geom_angle_atom_site_label_2
_geom_angle_atom_site_label_3
_geom_angle
_geom_angle_site_symmetry_1
_geom_angle_site_symmetry_3
_geom_angle_publ_flag
Cu2 Br1 Cu1 81.46(6) . . ?
Cu1 Br2 Cu2 80.09(5) . . ?
Br2 Cu1 Br1 100.37(6) . . ?
S1 Cu1 Br1 112.85(8) . . ?
S1 Cu1 Br2 121.56(7) . . ?
S1 Cu1 S2 95.09(9) . . ?
S2 Cu1 Br1 106.13(9) . . ?
S2 Cu1 Br2 120.61(9) . . ?
Br1 Cu2 Br2 97.68(6) . . ?
S3 Cu2 Br1 117.50(8) . . ?
S3 Cu2 Br2 100.04(9) . . ?
S3 Cu2 S4 115.95(10) . . ?
S4 Cu2 Br1 118.56(9) . . ?
S4 Cu2 Br2 100.78(9) . . ?
C1 S1 Cu1 114.8(3) . . ?
C5 S1 Cu1 101.7(3) . . ?
C5 S1 C1 103.3(4) . . ?
C8 S2 Cu1 111.2(3) . . ?
C12 S2 Cu1 107.7(3) . . ?
C12 S2 C8 105.2(5) . . ?
C15 S3 Cu2 111.4(3) . . ?
C15 S3 C16 101.4(4) . . ?
C16 S3 Cu2 116.6(3) . . ?
C20 S4 Cu2 104.9(3) . . ?
C20 S4 C21 103.9(5) . . ?
C21 S4 Cu2 113.7(3) . . ?
C2 C1 S1 108.4(6) . . ?
C3 C1 S1 103.3(7) . . ?
C3 C1 C2 109.4(9) . . ?
C4 C1 S1 111.1(7) . . ?
C4 C1 C2 111.9(9) . . ?
C4 C1 C3 112.3(8) . . ?
C1 C2 H2A 109.5 . . ?
C1 C2 H2B 109.5 . . ?
C1 C2 H2C 109.5 . . ?
H2A C2 H2B 109.5 . . ?
H2A C2 H2C 109.5 . . ?
H2B C2 H2C 109.5 . . ?
C1 C3 H3A 109.5 . . ?
C1 C3 H3B 109.5 . . ?
C1 C3 H3C 109.5 . . ?
H3A C3 H3B 109.5 . . ?
H3A C3 H3C 109.5 . . ?
H3B C3 H3C 109.5 . . ?
C1 C4 H4A 109.5 . . ?
C1 C4 H4B 109.5 . . ?
C1 C4 H4C 109.5 . . ?
H4A C4 H4B 109.5 . . ?
H4A C4 H4C 109.5 . . ?
H4B C4 H4C 109.5 . . ?
S1 C5 H5A 110.1 . . ?
S1 C5 H5B 110.1 . . ?
H5A C5 H5B 108.4 . . ?
C6 C5 S1 107.9(6) . . ?
C6 C5 H5A 110.1 . . ?
C6 C5 H5B 110.1 . . ?
C7 C6 C5 174.3(9) . . ?
C6 C7 C20 177.2(10) . 2_656 ?
C9 C8 S2 104.4(7) . . ?
C10 C8 S2 109.2(8) . . ?
C10 C8 C9 109.8(10) . . ?
C11 C8 S2 111.8(8) . . ?
C11 C8 C9 109.6(9) . . ?
C11 C8 C10 111.7(10) . . ?
C8 C9 H9A 109.5 . . ?
C8 C9 H9B 109.5 . . ?
C8 C9 H9C 109.5 . . ?
H9A C9 H9B 109.5 . . ?
H9A C9 H9C 109.5 . . ?
H9B C9 H9C 109.5 . . ?
C8 C10 H10A 109.5 . . ?
C8 C10 H10B 109.5 . . ?
C8 C10 H10C 109.5 . . ?
H10A C10 H10B 109.5 . . ?
H10A C10 H10C 109.5 . . ?
H10B C10 H10C 109.5 . . ?
C8 C11 H11A 109.5 . . ?
C8 C11 H11B 109.5 . . ?
C8 C11 H11C 109.5 . . ?
H11A C11 H11B 109.5 . . ?
H11A C11 H11C 109.5 . . ?
H11B C11 H11C 109.5 . . ?
S2 C12 H12A 108.9 . . ?
S2 C12 H12B 108.9 . . ?
H12A C12 H12B 107.7 . . ?
C13 C12 S2 113.5(7) . . ?
C13 C12 H12A 108.9 . . ?
C13 C12 H12B 108.9 . . ?
C14 C13 C12 177.5(11) . . ?
C13 C14 C15 177.2(11) . 2_756 ?
S3 C15 H15A 109.2 . . ?
S3 C15 H15B 109.2 . . ?
C14 C15 S3 111.9(7) 2_746 . ?
C14 C15 H15A 109.2 2_746 . ?
C14 C15 H15B 109.2 2_746 . ?
H15A C15 H15B 107.9 . . ?
C17 C16 S3 111.3(7) . . ?
C18 C16 S3 110.6(7) . . ?
C18 C16 C17 111.6(9) . . ?
C18 C16 C19 109.7(8) . . ?
C19 C16 S3 103.9(7) . . ?
C19 C16 C17 109.4(8) . . ?
C16 C17 H17A 109.5 . . ?
C16 C17 H17B 109.5 . . ?
C16 C17 H17C 109.5 . . ?
H17A C17 H17B 109.5 . . ?
H17A C17 H17C 109.5 . . ?
H17B C17 H17C 109.5 . . ?
C16 C18 H18A 109.5 . . ?
C16 C18 H18B 109.5 . . ?
C16 C18 H18C 109.5 . . ?
H18A C18 H18B 109.5 . . ?
H18A C18 H18C 109.5 . . ?
H18B C18 H18C 109.5 . . ?
C16 C19 H19A 109.5 . . ?
C16 C19 H19B 109.5 . . ?
C16 C19 H19C 109.5 . . ?
H19A C19 H19B 109.5 . . ?
H19A C19 H19C 109.5 . . ?
H19B C19 H19C 109.5 . . ?
S4 C20 H20A 108.6 . . ?
S4 C20 H20B 108.6 . . ?
C7 C20 S4 114.5(6) 2_646 . ?
C7 C20 H20A 108.6 2_646 . ?
C7 C20 H20B 108.6 2_646 . ?
H20A C20 H20B 107.6 . . ?
C22 C21 S4 110.8(8) . . ?
C22 C21 C23 110.2(9) . . ?
C23 C21 S4 111.3(8) . . ?
C24 C21 S4 103.7(7) . . ?
C24 C21 C22 110.3(10) . . ?
C24 C21 C23 110.4(9) . . ?
C21 C22 H22A 109.5 . . ?
C21 C22 H22B 109.5 . . ?
C21 C22 H22C 109.5 . . ?
H22A C22 H22B 109.5 . . ?
H22A C22 H22C 109.5 . . ?
H22B C22 H22C 109.5 . . ?
C21 C23 H23A 109.5 . . ?
C21 C23 H23B 109.5 . . ?
C21 C23 H23C 109.5 . . ?
H23A C23 H23B 109.5 . . ?
H23A C23 H23C 109.5 . . ?
H23B C23 H23C 109.5 . . ?
C21 C24 H24A 109.5 . . ?
C21 C24 H24B 109.5 . . ?
C21 C24 H24C 109.5 . . ?
H24A C24 H24B 109.5 . . ?
H24A C24 H24C 109.5 . . ?
H24B C24 H24C 109.5 . . ?

loop_
_geom_bond_atom_site_label_1
_geom_bond_atom_site_label_2
_geom_bond_distance
_geom_bond_site_symmetry_2
_geom_bond_publ_flag
Br1 Cu1 2.5273(19) . ?
Br1 Cu2 2.4573(16) . ?
Br2 Cu1 2.4410(15) . ?
Br2 Cu2 2.6106(19) . ?
Cu1 S1 2.330(3) . ?
Cu1 S2 2.341(3) . ?
Cu2 S3 2.295(2) . ?
Cu2 S4 2.319(3) . ?
S1 C1 1.842(9) . ?
S1 C5 1.834(8) . ?
S2 C8 1.846(12) . ?
S2 C12 1.821(10) . ?
S3 C15 1.812(9) . ?
S3 C16 1.844(10) . ?
S4 C20 1.818(10) . ?
S4 C21 1.848(12) . ?
C1 C2 1.529(11) . ?
C1 C3 1.515(15) . ?
C1 C4 1.506(14) . ?
C2 H2A 0.9800 . ?
C2 H2B 0.9800 . ?
C2 H2C 0.9800 . ?
C3 H3A 0.9800 . ?
C3 H3B 0.9800 . ?
C3 H3C 0.9800 . ?
C4 H4A 0.9800 . ?
C4 H4B 0.9800 . ?
C4 H4C 0.9800 . ?
C5 H5A 0.9900 . ?
C5 H5B 0.9900 . ?
C5 C6 1.450(11) . ?
C6 C7 1.187(11) . ?
C7 C20 1.452(12) 2_656 ?
C8 C9 1.536(14) . ?
C8 C10 1.528(15) . ?
C8 C11 1.522(14) . ?
C9 H9A 0.9800 . ?
C9 H9B 0.9800 . ?
C9 H9C 0.9800 . ?
C10 H10A 0.9800 . ?
C10 H10B 0.9800 . ?
C10 H10C 0.9800 . ?
C11 H11A 0.9800 . ?
C11 H11B 0.9800 . ?
C11 H11C 0.9800 . ?
C12 H12A 0.9900 . ?
C12 H12B 0.9900 . ?
C12 C13 1.481(13) . ?
C13 C14 1.159(11) . ?
C14 C15 1.471(11) 2_756 ?
C15 H15A 0.9900 . ?
C15 H15B 0.9900 . ?
C16 C17 1.546(16) . ?
C16 C18 1.519(12) . ?
C16 C19 1.528(13) . ?
C17 H17A 0.9800 . ?
C17 H17B 0.9800 . ?
C17 H17C 0.9800 . ?
C18 H18A 0.9800 . ?
C18 H18B 0.9800 . ?
C18 H18C 0.9800 . ?
C19 H19A 0.9800 . ?
C19 H19B 0.9800 . ?
C19 H19C 0.9800 . ?
C20 H20A 0.9900 . ?
C20 H20B 0.9900 . ?
C21 C22 1.520(13) . ?
C21 C23 1.525(13) . ?
C21 C24 1.517(13) . ?
C22 H22A 0.9800 . ?
C22 H22B 0.9800 . ?
C22 H22C 0.9800 . ?
C23 H23A 0.9800 . ?
C23 H23B 0.9800 . ?
C23 H23C 0.9800 . ?
C24 H24A 0.9800 . ?
C24 H24B 0.9800 . ?
C24 H24C 0.9800 . ?

loop_
_geom_torsion_atom_site_label_1
_geom_torsion_atom_site_label_2
_geom_torsion_atom_site_label_3
_geom_torsion_atom_site_label_4
_geom_torsion
_geom_torsion_site_symmetry_1
_geom_torsion_site_symmetry_2
_geom_torsion_site_symmetry_3
_geom_torsion_site_symmetry_4
_geom_torsion_publ_flag
Cu1 S1 C1 C2 -179.7(6) . . . . ?
Cu1 S1 C1 C3 -63.7(8) . . . . ?
Cu1 S1 C1 C4 56.9(8) . . . . ?
Cu1 S1 C5 C6 69.3(6) . . . . ?
Cu1 S2 C8 C9 61.2(7) . . . . ?
Cu1 S2 C8 C10 178.6(7) . . . . ?
Cu1 S2 C8 C11 -57.2(8) . . . . ?
Cu1 S2 C12 C13 -161.9(7) . . . . ?
Cu2 S3 C15 C14 47.7(8) . . . 2_746 ?
Cu2 S3 C16 C17 48.1(8) . . . . ?
Cu2 S3 C16 C18 172.8(6) . . . . ?
Cu2 S3 C16 C19 -69.5(7) . . . . ?
Cu2 S4 C20 C7 152.3(7) . . . 2_646 ?
Cu2 S4 C21 C22 174.0(7) . . . . ?
Cu2 S4 C21 C23 51.0(8) . . . . ?
Cu2 S4 C21 C24 -67.7(7) . . . . ?
C1 S1 C5 C6 -171.4(7) . . . . ?
C5 S1 C1 C2 70.4(8) . . . . ?
C5 S1 C1 C3 -173.6(7) . . . . ?
C5 S1 C1 C4 -53.0(8) . . . . ?
C8 S2 C12 C13 79.3(8) . . . . ?
C12 S2 C8 C9 177.6(7) . . . . ?
C12 S2 C8 C10 -65.0(9) . . . . ?
C12 S2 C8 C11 59.1(9) . . . . ?
C15 S3 C16 C17 -73.0(8) . . . . ?
C15 S3 C16 C18 51.7(8) . . . . ?
C15 S3 C16 C19 169.3(6) . . . . ?
C16 S3 C15 C14 172.4(7) . . . 2_746 ?
C20 S4 C21 C22 60.6(9) . . . . ?
C20 S4 C21 C23 -62.4(8) . . . . ?
C20 S4 C21 C24 178.9(6) . . . . ?
C21 S4 C20 C7 -88.1(8) . . . 2_646 ?

loop_
_twin_individual_id
_twin_individual_mass_fraction_refined
1 0.563(14)
2 0.437(14)
